data_2020733
loop_
_publ_author_name
'Wu, Yun-Deng'
'Zhang, Xiao-Lei'
'Liu, Xiao-Hong'
'Xu, Jian'
'Zhang, Mei'
'Shen, Kun'
'Zhang, Si-Han'
'He, Yong-Mei'
'Ma, Yan'
'Zhang, Ai-Hua'

_publ_section_title
;
 The preparation, characterization, structure and dissolution analysis of
 apremilast solvatomorphs
;
_journal_coeditor_code FM3048
_journal_issue 4
_journal_name_full 'Acta Crystallographica Section C Structural Chemistry'
_journal_paper_doi 10.1107/S2053229617002984
_journal_volume 73
_journal_year 2017
_chemical_formula_iupac 'C22 H24 N2 O7 S, C1 H2 Cl2'
_chemical_formula_moiety 'C22 H24 N2 O7 S, C1 H2 Cl2'
_chemical_formula_sum 'C23 H26 Cl2 N2 O7 S'
_chemical_formula_weight 545.42
_chemical_name_systematic
'(<i>S</i>)-2-[1-(3-Ethoxy-4-methoxyphenyl)-2-(methylsulfonyl)ethyl]-4-acetamidoisoindoline-1,3-dione dichloromethane monosolvate'
_space_group_crystal_system tetragonal
_space_group_IT_number 92
_space_group_name_Hall 'P 4abw 2nw'
_space_group_name_H-M_alt 'P 41 21 2'
_symmetry_space_group_name_Hall 'P 4abw 2nw'
_symmetry_space_group_name_H-M 'P 41 21 2'
_atom_sites_solution_hydrogens mixed
_audit_creation_method
;
OLEX2 1.2-beta
(compiled 2017.01.04 svn.r3372 for OlexSys, GUI svn.r5292)
;
_cell_angle_alpha 90
_cell_angle_beta 90
_cell_angle_gamma 90
_cell_formula_units_Z 8
_cell_length_a 13.171(3)
_cell_length_b 13.171(3)
_cell_length_c 29.524(6)
_cell_measurement_reflns_used 25
_cell_measurement_temperature 293.15
_cell_measurement_theta_max 13
_cell_measurement_theta_min 9
_cell_volume 5122(2)
_computing_cell_refinement '<i>CAD-4 EXPRESS</i> (Enraf--Nonius, 1989)'
_computing_data_collection '<i>CAD-4 EXPRESS</i> (Enraf--Nonius, 1989)'
_computing_data_reduction 'XCAD4 (Harms & Wocadlo, 1995)'
_computing_molecular_graphics
;
OLEX2 (Dolomanov <i>et al.</i>,  2009)
;
_computing_publication_material
;
OLEX2 (Dolomanov <i>et al.</i>,  2009)
and PLATON (Spek, 2009)
;
_computing_structure_refinement
;
SHELXL2014 (Sheldrick, 2015b)
;
_computing_structure_solution
;
SHELXT (Sheldrick, 2015a)
;
_diffrn_ambient_temperature 293.15
_diffrn_measured_fraction_theta_full 1.000
_diffrn_measured_fraction_theta_max 0.999
_diffrn_measurement_device_type 'Nonius CAD4'
_diffrn_measurement_method \w/2\q
_diffrn_radiation_type MoK\a
_diffrn_radiation_wavelength 0.71073
_diffrn_reflns_av_R_equivalents 0.0514
_diffrn_reflns_limit_h_max 15
_diffrn_reflns_limit_h_min -15
_diffrn_reflns_limit_k_max 15
_diffrn_reflns_limit_k_min 0
_diffrn_reflns_limit_l_max 35
_diffrn_reflns_limit_l_min 0
_diffrn_reflns_number 7753
_diffrn_reflns_theta_full 25.242
_diffrn_reflns_theta_max 25.366
_diffrn_reflns_theta_min 1.693
_diffrn_standards_decay_% 1
_diffrn_standards_interval_count 60
_diffrn_standards_number 1
_exptl_absorpt_coefficient_mu 0.380
_exptl_absorpt_correction_type none
_exptl_crystal_colour colourless
_exptl_crystal_density_diffrn 1.415
_exptl_crystal_density_method 'not measured'
_exptl_crystal_description block
_exptl_crystal_F_000 2272
_exptl_crystal_size_max 0.3
_exptl_crystal_size_mid 0.2
_exptl_crystal_size_min 0.1
_refine_diff_density_max 0.196
_refine_diff_density_min -0.252
_refine_ls_abs_structure_details
;
Flack <i>x</i> determined using 830 quotients [(I+)-(I-)]/[(I+)+(I-)]
(Parsons <i>et al.</i>,  2013)
;
_refine_ls_abs_structure_Flack 0.17(8)
_refine_ls_extinction_method none
_refine_ls_goodness_of_fit_ref 0.998
_refine_ls_hydrogen_treatment constr
_refine_ls_matrix_type full
_refine_ls_number_parameters 321
_refine_ls_number_reflns 4697
_refine_ls_number_restraints 0
_refine_ls_restrained_S_all 0.998
_refine_ls_R_factor_all 0.1072
_refine_ls_R_factor_gt 0.0571
_refine_ls_shift/su_max 0.000
_refine_ls_shift/su_mean 0.000
_refine_ls_structure_factor_coef Fsqd
_refine_ls_weighting_details 'w=1/[\s^2^(Fo^2^)+(0.0529P)^2^] where P=(Fo^2^+2Fc^2^)/3'
_refine_ls_weighting_scheme calc
_refine_ls_wR_factor_gt 0.1132
_refine_ls_wR_factor_ref 0.1347
_reflns_number_gt 2736
_reflns_number_total 4697
_reflns_threshold_expression 'I > 2\s(I)'
_cod_data_source_file fm3048sup1.cif
_cod_data_source_block 3
_cod_original_cell_volume 5122(3)
_cod_database_code 2020733
_shelx_space_group_comment
;
The symmetry employed for this shelxl refinement is uniquely defined
by the following loop, which should always be used as a source of
symmetry information in preference to the above space-group names.
They are only intended as comments.
;
_shelx_estimated_absorpt_t_min 0.894
_shelx_estimated_absorpt_t_max 0.963

loop_
_space_group_symop_operation_xyz
'x, y, z'
'-y+1/2, x+1/2, z+1/4'
'-x, -y, z+1/2'
'y+1/2, -x+1/2, z+3/4'
'x+1/2, -y+1/2, -z+3/4'
'y, x, -z'
'-x+1/2, y+1/2, -z+1/4'
'-y, -x, -z+1/2'

loop_
_atom_site_type_symbol
_atom_site_label
_atom_site_fract_x
_atom_site_fract_y
_atom_site_fract_z
_atom_site_U_iso_or_equiv
_atom_site_adp_type
_atom_site_calc_flag
_atom_site_occupancy
S S1 0.39269(12) 0.15616(12) 0.46154(6) 0.0543(4) Uani d 1
O O1 0.4345(3) 0.0717(3) 0.43754(16) 0.0723(13) Uani d 1
O O2 0.3043(3) 0.2042(3) 0.44290(14) 0.0662(12) Uani d 1
O O3 0.4667(3) 0.2359(3) 0.33258(14) 0.0544(11) Uani d 1
O O4 0.1944(4) 0.3254(4) 0.20964(15) 0.0800(14) Uani d 1
O O5 0.3921(3) 0.4565(3) 0.44678(14) 0.0596(12) Uani d 1
O O6 0.7385(3) 0.5276(3) 0.51867(14) 0.0623(12) Uani d 1
O O7 0.8730(3) 0.5441(3) 0.45520(15) 0.0666(13) Uani d 1
N N1 0.4514(3) 0.3376(3) 0.39610(16) 0.0424(11) Uani d 1
N N2 0.3115(4) 0.2972(4) 0.26482(16) 0.0525(13) Uani d 1
H H2 0.3637 0.2605 0.2710 0.063 Uiso d 1
C C3 0.4881(4) 0.2491(4) 0.4687(2) 0.0460(14) Uani d 1
H H3A 0.4602 0.3054 0.4858 0.055 Uiso calc 1
H H3B 0.5430 0.2201 0.4863 0.055 Uiso calc 1
C C4 0.5314(4) 0.2898(4) 0.42417(19) 0.0439(14) Uani d 1
H H4 0.5572 0.2313 0.4072 0.053 Uiso calc 1
C C5 0.4243(4) 0.3038(4) 0.35334(19) 0.0421(13) Uani d 1
C C6 0.3362(4) 0.3651(4) 0.3388(2) 0.0435(14) Uani d 1
C C7 0.2816(4) 0.3646(4) 0.2989(2) 0.0453(14) Uani d 1
C C8 0.2709(5) 0.2823(5) 0.2225(2) 0.0574(16) Uani d 1
C C9 0.3289(5) 0.2122(5) 0.1929(2) 0.0712(19) Uani d 1
H H9A 0.3408 0.1496 0.2086 0.107 Uiso calc 1
H H9B 0.3927 0.2427 0.1850 0.107 Uiso calc 1
H H9C 0.2906 0.1989 0.1658 0.107 Uiso calc 1
C C10 0.2003(4) 0.4329(4) 0.2954(2) 0.0557(16) Uani d 1
H H10 0.1618 0.4350 0.2691 0.067 Uiso calc 1
C C11 0.1774(5) 0.4966(5) 0.3307(3) 0.0630(18) Uani d 1
H H11 0.1221 0.5400 0.3278 0.076 Uiso calc 1
C C12 0.2328(4) 0.4993(5) 0.3706(2) 0.0588(17) Uani d 1
H H12 0.2173 0.5438 0.3940 0.071 Uiso calc 1
C C13 0.3126(4) 0.4316(4) 0.37335(19) 0.0451(14) Uani d 1
C C14 0.3859(5) 0.4141(4) 0.4104(2) 0.0494(15) Uani d 1
C C15 0.6208(4) 0.3604(4) 0.4324(2) 0.0453(14) Uani d 1
C C16 0.6344(4) 0.4129(4) 0.4729(2) 0.0500(15) Uani d 1
H H16 0.5859 0.4067 0.4956 0.060 Uiso calc 1
C C17 0.7186(4) 0.4741(4) 0.4801(2) 0.0469(14) Uani d 1
C C18 0.6667(5) 0.5196(5) 0.5547(2) 0.0628(19) Uani d 1
H H18A 0.6590 0.4492 0.5637 0.075 Uiso calc 1
H H18B 0.6011 0.5449 0.5450 0.075 Uiso calc 1
C C19 0.7052(6) 0.5811(7) 0.5937(3) 0.101(3) Uani d 1
H H19A 0.6598 0.5741 0.6189 0.152 Uiso calc 1
H H19B 0.7090 0.6512 0.5850 0.152 Uiso calc 1
H H19C 0.7715 0.5575 0.6021 0.152 Uiso calc 1
C C20 0.7910(4) 0.4842(4) 0.4452(2) 0.0503(15) Uani d 1
C C21 0.9460(5) 0.5585(6) 0.4200(2) 0.077(2) Uani d 1
H H21A 0.9996 0.6017 0.4307 0.116 Uiso calc 1
H H21B 0.9137 0.5895 0.3943 0.116 Uiso calc 1
H H21C 0.9737 0.4940 0.4113 0.116 Uiso calc 1
C C22 0.7766(4) 0.4332(5) 0.4049(2) 0.0533(16) Uani d 1
H H22 0.8241 0.4400 0.3818 0.064 Uiso calc 1
C C23 0.6917(4) 0.3715(4) 0.3985(2) 0.0512(16) Uani d 1
H H23 0.6830 0.3376 0.3711 0.061 Uiso calc 1
C C24 0.3660(6) 0.1209(6) 0.5174(2) 0.081(2) Uani d 1
H H24A 0.3401 0.1784 0.5336 0.122 Uiso calc 1
H H24B 0.4270 0.0972 0.5317 0.122 Uiso calc 1
H H24C 0.3163 0.0676 0.5174 0.122 Uiso calc 1
Cl Cl1 0.8600(2) 0.81065(19) 0.45348(11) 0.1396(11) Uani d 1
C C1 0.7849(7) 0.7849(7) 0.5000 0.129(5) Uani d 1
H H1A 0.7940 0.7143 0.5084 0.155 Uiso calc 0.5
H H1B 0.7143 0.7940 0.4916 0.155 Uiso calc 0.5
Cl Cl2 0.5832(2) 0.4681(3) 0.29535(14) 0.1914(18) Uani d 1
C C2 0.5070(6) 0.4930(6) 0.2500 0.104(4) Uani d 1
H H2A 0.4366 0.4841 0.2589 0.125 Uiso calc 0.5
H H2B 0.5159 0.5634 0.2411 0.125 Uiso calc 0.5

loop_
_atom_site_aniso_label
_atom_site_aniso_U_11
_atom_site_aniso_U_22
_atom_site_aniso_U_33
_atom_site_aniso_U_12
_atom_site_aniso_U_13
_atom_site_aniso_U_23
S1 0.0577(10) 0.0520(9) 0.0532(10) -0.0112(8) -0.0024(8) 0.0031(8)
O1 0.080(3) 0.058(3) 0.079(3) -0.008(2) 0.002(3) -0.013(3)
O2 0.048(2) 0.081(3) 0.069(3) -0.010(2) -0.014(2) 0.010(3)
O3 0.055(3) 0.057(3) 0.051(3) 0.004(2) 0.002(2) -0.014(2)
O4 0.085(3) 0.098(4) 0.058(3) 0.006(3) -0.026(3) 0.001(3)
O5 0.069(3) 0.063(3) 0.046(3) 0.004(2) 0.001(2) -0.013(2)
O6 0.059(3) 0.073(3) 0.055(3) -0.017(2) 0.008(2) -0.017(2)
O7 0.053(3) 0.075(3) 0.071(3) -0.019(2) 0.008(2) -0.004(2)
N1 0.044(3) 0.042(3) 0.041(3) 0.000(2) 0.001(2) -0.006(2)
N2 0.052(3) 0.060(3) 0.045(3) 0.000(3) -0.009(3) -0.001(3)
C3 0.046(3) 0.049(3) 0.042(4) -0.001(3) -0.002(3) -0.003(3)
C4 0.045(3) 0.046(3) 0.041(4) -0.004(3) -0.002(3) 0.000(3)
C5 0.042(3) 0.043(3) 0.040(4) -0.005(3) 0.002(3) 0.000(3)
C6 0.044(3) 0.043(3) 0.044(4) -0.005(3) 0.006(3) 0.001(3)
C7 0.046(3) 0.043(3) 0.047(4) -0.004(3) 0.004(3) 0.000(3)
C8 0.061(4) 0.065(4) 0.046(4) -0.011(4) -0.006(3) -0.001(3)
C9 0.085(5) 0.077(5) 0.052(4) -0.013(4) 0.001(4) -0.009(4)
C10 0.046(3) 0.052(4) 0.069(5) -0.006(3) -0.014(3) 0.001(4)
C11 0.049(4) 0.056(4) 0.084(5) 0.010(3) -0.005(4) -0.004(4)
C12 0.056(4) 0.054(4) 0.067(5) 0.008(3) 0.001(4) -0.006(3)
C13 0.045(3) 0.046(3) 0.045(4) -0.005(3) 0.002(3) -0.003(3)
C14 0.056(4) 0.040(3) 0.053(4) -0.009(3) 0.006(3) -0.004(3)
C15 0.040(3) 0.052(4) 0.044(4) 0.002(3) 0.005(3) 0.004(3)
C16 0.049(4) 0.048(3) 0.053(4) -0.004(3) 0.008(3) -0.004(3)
C17 0.048(3) 0.043(3) 0.049(4) -0.003(3) -0.002(3) -0.004(3)
C18 0.054(4) 0.072(4) 0.062(5) -0.002(3) -0.001(4) -0.019(4)
C19 0.104(6) 0.129(7) 0.071(6) -0.023(5) 0.010(5) -0.036(5)
C20 0.036(3) 0.049(3) 0.066(5) -0.005(3) 0.001(3) 0.004(3)
C21 0.050(4) 0.101(6) 0.080(6) -0.016(4) 0.012(4) 0.001(4)
C22 0.049(4) 0.062(4) 0.049(4) 0.001(3) 0.006(3) -0.004(3)
C23 0.050(4) 0.057(4) 0.047(4) 0.000(3) 0.000(3) -0.008(3)
C24 0.089(6) 0.089(5) 0.066(5) -0.020(4) 0.005(4) 0.029(4)
Cl1 0.143(2) 0.0998(18) 0.176(3) 0.0013(17) 0.000(2) 0.0064(19)
C1 0.130(8) 0.130(8) 0.129(13) -0.038(10) -0.012(8) 0.012(8)
Cl2 0.141(2) 0.201(3) 0.233(4) -0.062(2) -0.057(3) 0.117(3)
C2 0.081(5) 0.081(5) 0.150(13) 0.004(7) 0.028(6) 0.028(6)

loop_
_atom_type_symbol
_atom_type_description
_atom_type_scat_dispersion_real
_atom_type_scat_dispersion_imag
_atom_type_scat_source
C C 0.0030 0.0020 'International Tables Vol C Tables 4.2.6.8 and 6.1.1.4'
H H 0.0000 0.0000 'International Tables Vol C Tables 4.2.6.8 and 6.1.1.4'
Cl Cl 0.1480 0.1590 'International Tables Vol C Tables 4.2.6.8 and 6.1.1.4'
N N 0.0060 0.0030 'International Tables Vol C Tables 4.2.6.8 and 6.1.1.4'
O O 0.0110 0.0060 'International Tables Vol C Tables 4.2.6.8 and 6.1.1.4'
S S 0.1250 0.1230 'International Tables Vol C Tables 4.2.6.8 and 6.1.1.4'

loop_
_geom_angle_atom_site_label_1
_geom_angle_atom_site_label_2
_geom_angle_atom_site_label_3
_geom_angle_site_symmetry_1
_geom_angle_site_symmetry_3
_geom_angle
O1 S1 O2 . . 117.7(3)
O1 S1 C3 . . 108.9(3)
O1 S1 C24 . . 109.8(3)
O2 S1 C3 . . 108.5(3)
O2 S1 C24 . . 108.4(3)
C24 S1 C3 . . 102.4(3)
C17 O6 C18 . . 117.2(4)
C20 O7 C21 . . 116.8(5)
C5 N1 C4 . . 123.8(5)
C5 N1 C14 . . 110.4(5)
C14 N1 C4 . . 125.4(5)
C7 N2 H2 . . 115.5
C8 N2 H2 . . 115.1
C8 N2 C7 . . 129.4(6)
S1 C3 H3A . . 108.8
S1 C3 H3B . . 108.8
H3A C3 H3B . . 107.7
C4 C3 S1 . . 113.9(4)
C4 C3 H3A . . 108.8
C4 C3 H3B . . 108.8
N1 C4 C3 . . 111.4(4)
N1 C4 H4 . . 107.1
N1 C4 C15 . . 112.3(4)
C3 C4 H4 . . 107.1
C15 C4 C3 . . 111.5(5)
C15 C4 H4 . . 107.1
O3 C5 N1 . . 125.1(5)
O3 C5 C6 . . 127.9(5)
N1 C5 C6 . . 107.0(5)
C7 C6 C5 . . 130.9(5)
C7 C6 C13 . . 121.1(5)
C13 C6 C5 . . 107.9(5)
N2 C7 C10 . . 124.8(6)
C6 C7 N2 . . 118.0(5)
C6 C7 C10 . . 117.2(6)
O4 C8 N2 . . 122.7(6)
O4 C8 C9 . . 122.2(6)
N2 C8 C9 . . 115.1(6)
C8 C9 H9A . . 109.5
C8 C9 H9B . . 109.5
C8 C9 H9C . . 109.5
H9A C9 H9B . . 109.5
H9A C9 H9C . . 109.5
H9B C9 H9C . . 109.5
C7 C10 H10 . . 119.8
C11 C10 C7 . . 120.3(6)
C11 C10 H10 . . 119.8
C10 C11 H11 . . 118.5
C10 C11 C12 . . 123.1(6)
C12 C11 H11 . . 118.5
C11 C12 H12 . . 122.1
C13 C12 C11 . . 115.7(6)
C13 C12 H12 . . 122.1
C6 C13 C12 . . 122.5(6)
C6 C13 C14 . . 107.6(5)
C12 C13 C14 . . 129.9(6)
O5 C14 N1 . . 124.1(6)
O5 C14 C13 . . 128.9(6)
N1 C14 C13 . . 107.1(5)
C16 C15 C4 . . 122.7(5)
C23 C15 C4 . . 118.4(5)
C23 C15 C16 . . 119.0(5)
C15 C16 H16 . . 119.2
C17 C16 C15 . . 121.5(5)
C17 C16 H16 . . 119.2
O6 C17 C16 . . 125.5(5)
O6 C17 C20 . . 115.5(5)
C16 C17 C20 . . 118.9(6)
O6 C18 H18A . . 110.1
O6 C18 H18B . . 110.1
O6 C18 C19 . . 108.0(5)
H18A C18 H18B . . 108.4
C19 C18 H18A . . 110.1
C19 C18 H18B . . 110.1
C18 C19 H19A . . 109.5
C18 C19 H19B . . 109.5
C18 C19 H19C . . 109.5
H19A C19 H19B . . 109.5
H19A C19 H19C . . 109.5
H19B C19 H19C . . 109.5
O7 C20 C17 . . 115.5(6)
O7 C20 C22 . . 125.0(6)
C22 C20 C17 . . 119.4(5)
O7 C21 H21A . . 109.5
O7 C21 H21B . . 109.5
O7 C21 H21C . . 109.5
H21A C21 H21B . . 109.5
H21A C21 H21C . . 109.5
H21B C21 H21C . . 109.5
C20 C22 H22 . . 119.6
C20 C22 C23 . . 120.7(6)
C23 C22 H22 . . 119.6
C15 C23 C22 . . 120.4(6)
C15 C23 H23 . . 119.8
C22 C23 H23 . . 119.8
S1 C24 H24A . . 109.5
S1 C24 H24B . . 109.5
S1 C24 H24C . . 109.5
H24A C24 H24B . . 109.5
H24A C24 H24C . . 109.5
H24B C24 H24C . . 109.5
Cl1 C1 Cl1 . 6_556 114.1(8)
Cl1 C1 H1A 6_556 . 108.7
Cl1 C1 H1A . . 108.7
Cl1 C1 H1B . . 108.7
Cl1 C1 H1B 6_556 . 108.7
H1A C1 H1B . . 107.6
Cl2 C2 Cl2 8_665 . 112.9(7)
Cl2 C2 H2A 8_665 . 109.0
Cl2 C2 H2A . . 109.0
Cl2 C2 H2B 8_665 . 109.0
Cl2 C2 H2B . . 109.0
H2A C2 H2B . . 107.8

loop_
_geom_bond_atom_site_label_1
_geom_bond_atom_site_label_2
_geom_bond_site_symmetry_2
_geom_bond_distance
S1 O1 . 1.429(5)
S1 O2 . 1.435(4)
S1 C3 . 1.767(5)
S1 C24 . 1.748(6)
O3 C5 . 1.220(6)
O4 C8 . 1.217(7)
O5 C14 . 1.213(7)
O6 C17 . 1.365(7)
O6 C18 . 1.427(7)
O7 C20 . 1.370(6)
O7 C21 . 1.428(7)
N1 C4 . 1.481(7)
N1 C5 . 1.386(6)
N1 C14 . 1.392(7)
N2 H2 . 0.8597
N2 C7 . 1.398(7)
N2 C8 . 1.374(8)
C3 H3A . 0.9700
C3 H3B . 0.9700
C3 C4 . 1.529(7)
C4 H4 . 0.9800
C4 C15 . 1.520(8)
C5 C6 . 1.478(8)
C6 C7 . 1.379(8)
C6 C13 . 1.380(7)
C7 C10 . 1.402(8)
C8 C9 . 1.484(9)
C9 H9A . 0.9600
C9 H9B . 0.9600
C9 H9C . 0.9600
C10 H10 . 0.9300
C10 C11 . 1.371(9)
C11 H11 . 0.9300
C11 C12 . 1.386(9)
C12 H12 . 0.9300
C12 C13 . 1.381(8)
C13 C14 . 1.477(8)
C15 C16 . 1.393(8)
C15 C23 . 1.376(7)
C16 H16 . 0.9300
C16 C17 . 1.388(7)
C17 C20 . 1.409(8)
C18 H18A . 0.9700
C18 H18B . 0.9700
C18 C19 . 1.496(8)
C19 H19A . 0.9600
C19 H19B . 0.9600
C19 H19C . 0.9600
C20 C22 . 1.379(8)
C21 H21A . 0.9600
C21 H21B . 0.9600
C21 H21C . 0.9600
C22 H22 . 0.9300
C22 C23 . 1.395(8)
C23 H23 . 0.9300
C24 H24A . 0.9600
C24 H24B . 0.9600
C24 H24C . 0.9600
Cl1 C1 . 1.726(8)
C1 Cl1 6_556 1.726(8)
C1 H1A . 0.9700
C1 H1B . 0.9700
Cl2 C2 . 1.706(7)
C2 Cl2 8_665 1.706(7)
C2 H2A . 0.9700
C2 H2B . 0.9700

loop_
_geom_hbond_atom_site_label_D
_geom_hbond_atom_site_label_H
_geom_hbond_atom_site_label_A
_geom_hbond_site_symmetry_A
_geom_hbond_distance_DH
_geom_hbond_distance_HA
_geom_hbond_distance_DA
_geom_hbond_angle_DHA
N2 H2 O3 . 0.86 2.29 2.970(6) 136.1
C3 H3A O5 6_556 0.97 2.29 3.155(7) 147.3
C3 H3A O5 . 0.97 2.47 3.080(7) 120.7
C3 H3B O4 5 0.97 2.62 3.581(8) 169.6
C10 H10 O4 . 0.93 2.31 2.904(8) 121.0
C16 H16 O5 6_556 0.93 2.42 3.345(7) 178.5
C22 H22 O1 5 0.93 2.52 3.432(8) 168.6
C24 H24A O2 6_556 0.96 2.53 3.429(9) 155.6
C24 H24C O3 2_545 0.96 2.44 3.103(7) 126.4

loop_
_geom_torsion_atom_site_label_1
_geom_torsion_atom_site_label_2
_geom_torsion_atom_site_label_3
_geom_torsion_atom_site_label_4
_geom_torsion
S1 C3 C4 N1 60.0(5)
S1 C3 C4 C15 -173.7(4)
O1 S1 C3 C4 60.3(5)
O2 S1 C3 C4 -69.0(5)
O3 C5 C6 C7 -2.0(10)
O3 C5 C6 C13 178.8(5)
O6 C17 C20 O7 1.8(8)
O6 C17 C20 C22 -179.6(5)
O7 C20 C22 C23 178.1(5)
N1 C4 C15 C16 101.6(6)
N1 C4 C15 C23 -79.5(6)
N1 C5 C6 C7 178.1(6)
N1 C5 C6 C13 -1.2(6)
N2 C7 C10 C11 -179.6(5)
C3 C4 C15 C16 -24.2(8)
C3 C4 C15 C23 154.7(5)
C4 N1 C5 O3 -5.2(8)
C4 N1 C5 C6 174.8(4)
C4 N1 C14 O5 6.2(9)
C4 N1 C14 C13 -174.4(5)
C4 C15 C16 C17 177.6(5)
C4 C15 C23 C22 -178.1(5)
C5 N1 C4 C3 -118.6(6)
C5 N1 C4 C15 115.5(5)
C5 N1 C14 O5 179.4(5)
C5 N1 C14 C13 -1.3(6)
C5 C6 C7 N2 -0.9(9)
C5 C6 C7 C10 179.7(5)
C5 C6 C13 C12 -179.4(5)
C5 C6 C13 C14 0.4(6)
C6 C7 C10 C11 -0.2(8)
C6 C13 C14 O5 179.8(6)
C6 C13 C14 N1 0.5(6)
C7 N2 C8 O4 -4.8(10)
C7 N2 C8 C9 173.4(5)
C7 C6 C13 C12 1.3(9)
C7 C6 C13 C14 -178.9(5)
C7 C10 C11 C12 1.5(10)
C8 N2 C7 C6 -179.6(6)
C8 N2 C7 C10 -0.2(9)
C10 C11 C12 C13 -1.3(10)
C11 C12 C13 C6 -0.1(9)
C11 C12 C13 C14 -179.7(6)
C12 C13 C14 O5 -0.5(10)
C12 C13 C14 N1 -179.8(6)
C13 C6 C7 N2 178.2(5)
C13 C6 C7 C10 -1.2(8)
C14 N1 C4 C3 53.7(7)
C14 N1 C4 C15 -72.2(7)
C14 N1 C5 O3 -178.5(5)
C14 N1 C5 C6 1.5(6)
C15 C16 C17 O6 -179.6(5)
C15 C16 C17 C20 0.9(8)
C16 C15 C23 C22 0.8(9)
C16 C17 C20 O7 -178.7(5)
C16 C17 C20 C22 -0.1(8)
C17 O6 C18 C19 178.2(6)
C17 C20 C22 C23 -0.3(9)
C18 O6 C17 C16 0.3(8)
C18 O6 C17 C20 179.8(5)
C20 C22 C23 C15 0.0(9)
C21 O7 C20 C17 -178.0(5)
C21 O7 C20 C22 3.5(9)
C23 C15 C16 C17 -1.3(9)
C24 S1 C3 C4 176.5(4)

_cod_database_fobs_code 2020733
